data_4111638
loop_
_publ_author_name
'Shinji Ando'
'Jun-ichi Nishida'
'Hirokazu Tada'
'Youji Inoue'
'Shizuo Tokito'
'Yoshiro Yamashita'

_publ_contact_author_email ' yoshiro@echem.titech.ac.jp'
_publ_contact_author_fax ' +81-45-924-5489'
_publ_contact_author_name ' Yoshiro Yamashita'
_publ_contact_author_phone ' +81-45-924-5571'
_publ_section_title
;
 High Performance n-Type Organic Field-Effect Transistors Based on
 \p-Electronic Systems with Trifluoromethylphenyl Groups
;
_journal_name_full 'Journal of the American Chemical Society'
_journal_page_first 5336
_journal_page_last 5337
_journal_paper_doi 10.1021/ja042219+
_journal_volume 127
_journal_year 2005
_chemical_formula_moiety 'C22 H12 F6 S2 '
_chemical_formula_sum 'C22 H12 F6 S2'
_chemical_formula_weight 454.45
_chemical_melting_point 534
_space_group_IT_number 14
_symmetry_cell_setting monoclinic
_symmetry_Int_Tables_number 14
_symmetry_space_group_name_Hall '-P 2yab'
_symmetry_space_group_name_H-M 'P 1 21/a 1'
_audit_creation_date 2005-1-12
_audit_creation_method 'by teXsan'
_cell_angle_alpha 90
_cell_angle_beta 97.18(6)
_cell_angle_gamma 90
_cell_formula_units_Z 2
_cell_length_a 6.154(9)
_cell_length_b 7.604(9)
_cell_length_c 19.50(3)
_cell_measurement_reflns_used 8188
_cell_measurement_temperature 93.2
_cell_measurement_theta_max 27.5
_cell_measurement_theta_min 3.2
_cell_volume 905(2)
_computing_cell_refinement PROCESS-AUTO
_computing_data_collection PROCESS-AUTO
_computing_data_reduction 'teXsan Ver. 1.11'
_computing_publication_material 'teXsan Ver. 1.11'
_computing_structure_refinement 'teXsan Ver. 1.10'
_computing_structure_solution SIR97
_diffrn_detector_area_resol_mean 10.00
_diffrn_measured_fraction_theta_full 0.9985
_diffrn_measured_fraction_theta_max 0.9985
_diffrn_measurement_device_type 'Rigaku RAXIS-RAPID Imaging Plate'
_diffrn_measurement_method \w
_diffrn_radiation_type 'Mo K\a'
_diffrn_radiation_wavelength 0.7107
_diffrn_reflns_av_R_equivalents 0.033
_diffrn_reflns_limit_h_max 7
_diffrn_reflns_limit_h_min -7
_diffrn_reflns_limit_k_max 9
_diffrn_reflns_limit_k_min -9
_diffrn_reflns_limit_l_max 25
_diffrn_reflns_limit_l_min -25
_diffrn_reflns_number 8732
_diffrn_reflns_theta_full 27.49
_diffrn_reflns_theta_max 27.49
_exptl_absorpt_coefficient_mu 0.361
_exptl_absorpt_correction_T_max 0.930
_exptl_absorpt_correction_T_min 0.514
_exptl_absorpt_correction_type multi-scan
_exptl_absorpt_process_details '(Higashi, 1995)'
_exptl_crystal_colour yellow
_exptl_crystal_density_diffrn 1.667
_exptl_crystal_description block
_exptl_crystal_size_max 0.800
_exptl_crystal_size_mid 0.800
_exptl_crystal_size_min 0.200
_refine_diff_density_max 0.27
_refine_diff_density_min -0.32
_refine_ls_extinction_method none
_refine_ls_goodness_of_fit_ref 0.866
_refine_ls_hydrogen_treatment noref
_refine_ls_number_parameters 163
_refine_ls_number_reflns 2019
_refine_ls_R_factor_gt 0.0507
_refine_ls_shift/su_max 0.0473
_refine_ls_structure_factor_coef F
_refine_ls_weighting_scheme unit
_refine_ls_wR_factor_ref 0.0602
_reflns_number_gt 1767
_reflns_number_total 2061
_reflns_threshold_expression F^2^>2.0\s(F^2^)
_cod_data_source_file ja0422192Bsi20050114_091415.cif
_cod_data_source_block General
_cod_original_cell_volume 905(7)
_cod_original_formula_sum 'C22 H12 F6 S2 '
_cod_database_code 4111638

loop_
_symmetry_equiv_pos_as_xyz
x,y,z
1/2-x,1/2+y,-z
-x,-y,-z
1/2+x,1/2-y,z

loop_
_atom_site_label
_atom_site_type_symbol
_atom_site_fract_x
_atom_site_fract_y
_atom_site_fract_z
_atom_site_U_iso_or_equiv
_atom_site_adp_type
_atom_site_occupancy
_atom_site_calc_flag
_atom_site_refinement_flags
S(1) S 0.7639(1) 0.06214(10) 0.08254(4) 0.0218(2) Uani 1.00 d .
F(1) F 1.443(1) -0.066(1) 0.4161(4) 0.063(2) Uani 0.65 d P
F(2) F 1.349(1) 0.1995(9) 0.4258(3) 0.057(2) Uani 0.65 d P
F(3) F 1.1768(8) -0.0043(8) 0.4708(2) 0.057(2) Uani 0.65 d P
F(4) F 1.264(2) 0.184(2) 0.4478(5) 0.057(3) Uani 0.35 d P
F(5) F 1.235(2) -0.095(1) 0.4592(4) 0.049(3) Uani 0.35 d P
F(6) F 1.478(2) 0.009(2) 0.4050(7) 0.063(4) Uani 0.35 d P
C(1) C 1.2714(5) 0.0366(5) 0.4154(2) 0.0284(8) Uani 1.00 d .
C(2) C 1.1194(5) 0.0232(4) 0.3492(1) 0.0229(7) Uani 1.00 d .
C(3) C 1.1866(5) 0.0891(4) 0.2886(2) 0.0229(7) Uani 1.00 d .
C(4) C 0.9159(5) -0.0546(4) 0.3483(2) 0.0263(7) Uani 1.00 d .
C(5) C 1.0471(5) 0.0772(4) 0.2269(1) 0.0222(7) Uani 1.00 d .
C(6) C 0.7792(5) -0.0679(4) 0.2868(2) 0.0248(7) Uani 1.00 d .
C(7) C 0.8402(4) -0.0016(4) 0.2249(1) 0.0196(6) Uani 1.00 d .
C(8) C 0.6923(5) -0.0176(4) 0.1604(1) 0.0207(7) Uani 1.00 d .
C(9) C 0.4907(5) -0.0945(4) 0.1503(1) 0.0219(7) Uani 1.00 d .
C(10) C 0.3929(4) -0.0924(4) 0.0806(1) 0.0220(7) Uani 1.00 d .
C(11) C 0.5222(4) -0.0127(4) 0.0370(1) 0.0190(6) Uani 1.00 d .
H(1) H 1.3331 0.1540 0.2877 0.0379 Uiso 1.00 calc .
H(2) H 0.8497 -0.1103 0.3850 0.0379 Uiso 1.00 calc .
H(3) H 0.6323 -0.1289 0.2901 0.0379 Uiso 1.00 calc .
H(4) H 1.0930 0.1264 0.1829 0.0379 Uiso 1.00 calc .
H(5) H 0.4131 -0.1585 0.1898 0.0379 Uiso 1.00 calc .
H(6) H 0.2418 -0.1546 0.0686 0.0379 Uiso 1.00 calc .

loop_
_atom_site_aniso_label
_atom_site_aniso_U_11
_atom_site_aniso_U_22
_atom_site_aniso_U_33
_atom_site_aniso_U_12
_atom_site_aniso_U_13
_atom_site_aniso_U_23
S(1) 0.0195(3) 0.0249(4) 0.0207(3) -0.0039(3) 0.0019(2) 0.0022(3)
F(1) 0.047(4) 0.086(5) 0.050(4) 0.034(4) -0.016(3) -0.029(3)
F(2) 0.088(5) 0.038(2) 0.036(3) -0.020(3) -0.022(2) 0.001(2)
F(3) 0.032(2) 0.118(5) 0.020(2) -0.020(3) -0.001(1) 0.012(3)
F(4) 0.080(8) 0.043(6) 0.039(6) 0.021(6) -0.028(4) -0.021(5)
F(5) 0.054(6) 0.064(6) 0.027(4) -0.013(4) -0.003(3) 0.017(4)
F(6) 0.017(3) 0.15(2) 0.022(4) 0.005(7) -0.005(3) 0.000(7)
C(1) 0.028(2) 0.034(2) 0.024(1) -0.002(1) 0.004(1) 0.002(1)
C(2) 0.022(1) 0.026(1) 0.021(1) 0.000(1) 0.002(1) -0.001(1)
C(3) 0.019(1) 0.025(1) 0.025(1) 0.000(1) 0.005(1) 0.001(1)
C(4) 0.025(1) 0.033(2) 0.022(1) -0.002(1) 0.006(1) 0.003(1)
C(5) 0.023(1) 0.022(1) 0.022(1) -0.001(1) 0.005(1) 0.001(1)
C(6) 0.023(1) 0.028(2) 0.024(1) -0.002(1) 0.005(1) 0.001(1)
C(7) 0.016(1) 0.020(1) 0.024(1) 0.001(1) 0.003(1) -0.003(1)
C(8) 0.023(1) 0.020(1) 0.020(1) 0.000(1) 0.005(1) 0.001(1)
C(9) 0.019(1) 0.023(1) 0.024(1) 0.000(1) 0.005(1) 0.000(1)
C(10) 0.018(1) 0.023(1) 0.025(1) 0.000(1) 0.005(1) -0.001(1)
C(11) 0.015(1) 0.020(1) 0.022(1) 0.001(1) 0.0010(10) -0.002(1)

loop_
_atom_type_symbol
_atom_type_description
_atom_type_scat_dispersion_real
_atom_type_scat_dispersion_imag
_atom_type_scat_source
C C 0.003 0.002
;International Tables for Crystallography
(1992, Vol. C, Tables 4.2.6.8 and 6.1.1.1)
;
H H 0.000 0.000
;International Tables for Crystallography
(1992, Vol. C, Table 6.1.1.2)
;
S S 0.125 0.123
;International Tables for Crystallography
(1992, Vol. C, Tables 4.2.6.8 and 6.1.1.1)
;
F F 0.017 0.010
;International Tables for Crystallography
(1992, Vol. C, Tables 4.2.6.8 and 6.1.1.1)
;

loop_
_geom_angle_atom_site_label_1
_geom_angle_atom_site_label_2
_geom_angle_atom_site_label_3
_geom_angle
_geom_angle_site_symmetry_3
_geom_angle_publ_flag
C(8) S(1) C(11) 92.1(1) . yes
F(5) F(1) F(6) 126(2) . yes
F(5) F(1) C(1) 53.4(5) . yes
F(6) F(1) C(1) 77(1) . yes
F(4) F(2) F(6) 112(1) . yes
F(4) F(2) C(1) 70(1) . yes
F(6) F(2) C(1) 49.5(5) . yes
F(4) F(3) F(5) 119(1) . yes
F(4) F(3) C(1) 51.0(4) . yes
F(5) F(3) C(1) 73.9(8) . yes
F(2) F(4) F(3) 126(1) . yes
F(2) F(4) C(1) 77(1) . yes
F(3) F(4) C(1) 53.0(5) . yes
F(1) F(5) F(3) 115(1) . yes
F(1) F(5) C(1) 51.2(4) . yes
F(3) F(5) C(1) 70.4(8) . yes
F(1) F(6) F(2) 118(2) . yes
F(1) F(6) C(1) 74(1) . yes
F(2) F(6) C(1) 49.6(6) . yes
F(1) C(1) F(2) 106.2(5) . yes
F(1) C(1) F(3) 106.7(5) . yes
F(1) C(1) F(4) 126.3(7) . yes
F(1) C(1) F(5) 75.5(5) . yes
F(1) C(1) F(6) 28.7(7) . yes
F(1) C(1) C(2) 112.5(5) . yes
F(2) C(1) F(3) 106.2(4) . yes
F(2) C(1) F(4) 32.2(5) . yes
F(2) C(1) F(5) 132.5(5) . yes
F(2) C(1) F(6) 80.9(8) . yes
F(2) C(1) C(2) 111.5(4) . yes
F(3) C(1) F(4) 76.0(6) . yes
F(3) C(1) F(5) 35.7(4) . yes
F(3) C(1) F(6) 127.8(7) . yes
F(3) C(1) C(2) 113.3(3) . yes
F(4) C(1) F(5) 108.3(7) . yes
F(4) C(1) F(6) 108.0(9) . yes
F(4) C(1) C(2) 115.0(6) . yes
F(5) C(1) F(6) 102.4(8) . yes
F(5) C(1) C(2) 111.1(5) . yes
F(6) C(1) C(2) 111.2(7) . yes
C(1) C(2) C(3) 119.1(3) . yes
C(1) C(2) C(4) 120.4(3) . yes
C(3) C(2) C(4) 120.5(3) . yes
C(2) C(3) C(5) 119.6(3) . yes
C(2) C(4) C(6) 119.6(3) . yes
C(3) C(5) C(7) 120.8(3) . yes
C(4) C(6) C(7) 121.5(3) . yes
C(5) C(7) C(6) 118.0(3) . yes
C(5) C(7) C(8) 121.7(3) . yes
C(6) C(7) C(8) 120.3(3) . yes
S(1) C(8) C(7) 121.5(2) . yes
S(1) C(8) C(9) 110.3(2) . yes
C(7) C(8) C(9) 128.2(3) . yes
C(8) C(9) C(10) 113.9(3) . yes
C(9) C(10) C(11) 112.8(3) . yes
S(1) C(11) C(10) 110.8(2) . yes
S(1) C(11) C(11) 120.7(3) 3_655 yes
C(10) C(11) C(11) 128.5(3) 3_655 yes

loop_
_geom_bond_atom_site_label_1
_geom_bond_atom_site_label_2
_geom_bond_distance
_geom_bond_site_symmetry_2
_geom_bond_publ_flag
S(1) C(8) 1.742(3) . yes
S(1) C(11) 1.730(3) . yes
F(1) F(5) 1.63(1) . yes
F(1) F(6) 0.65(2) . yes
F(1) C(1) 1.311(9) . yes
F(2) F(4) 0.73(1) . yes
F(2) F(6) 1.73(2) . yes
F(2) C(1) 1.333(7) . yes
F(3) F(4) 1.61(1) . yes
F(3) F(5) 0.821(9) . yes
F(3) C(1) 1.325(5) . yes
F(4) C(1) 1.29(1) . yes
F(5) C(1) 1.351(9) . yes
F(6) C(1) 1.33(1) . yes
C(1) C(2) 1.500(4) . yes
C(2) C(3) 1.393(4) . yes
C(2) C(4) 1.384(4) . yes
C(3) C(5) 1.391(4) . yes
C(4) C(6) 1.380(4) . yes
C(5) C(7) 1.403(4) . yes
C(6) C(7) 1.402(4) . yes
C(7) C(8) 1.462(4) . yes
C(8) C(9) 1.363(4) . yes
C(9) C(10) 1.416(4) . yes
C(10) C(11) 1.375(4) . yes
C(11) C(11) 1.449(5) 3_655 yes

loop_
_geom_contact_atom_site_label_1
_geom_contact_atom_site_label_2
_geom_contact_distance
_geom_contact_site_symmetry_2
F(1) F(3) 3.06(1) 3_856
F(1) F(4) 3.15(1) 3_856
F(1) C(4) 3.169(9) 4_545
F(1) F(5) 3.18(1) 3_856
F(1) F(5) 3.20(1) 4_545
F(1) F(2) 3.34(1) 3_856
F(1) C(4) 3.345(9) 1_655
F(1) F(1) 3.41(2) 3_856
F(1) C(6) 3.456(9) 1_655
F(1) F(6) 3.489(9) 3_856
F(1) F(4) 3.52(1) 4_555
F(1) C(1) 3.534(9) 3_856
F(2) F(4) 2.69(2) 4_555
F(2) F(5) 2.83(1) 2_756
F(2) F(3) 3.040(8) 2_756
F(2) F(3) 3.127(9) 4_555
F(2) C(4) 3.146(7) 4_555
F(2) F(2) 3.172(6) 4_555
F(2) F(2) 3.172(6) 4_455
F(2) F(6) 3.17(2) 4_455
F(2) C(2) 3.174(6) 4_555
F(2) F(5) 3.28(1) 3_856
F(2) C(1) 3.311(8) 4_555
F(3) F(3) 2.581(10) 3_756
F(3) F(4) 2.85(1) 2_746
F(3) F(6) 3.02(2) 3_856
F(3) F(5) 3.12(1) 3_756
F(3) F(5) 3.42(1) 2_756
F(3) F(4) 3.51(1) 4_455
F(3) F(4) 3.58(1) 3_756
F(4) F(6) 2.98(2) 4_455
F(4) F(4) 3.238(8) 4_555
F(4) F(4) 3.238(8) 4_455
F(4) F(6) 3.43(2) 3_856
F(4) F(5) 3.44(2) 3_856
F(5) F(6) 3.06(2) 3_856
F(6) C(4) 3.08(2) 1_655
F(6) C(6) 3.19(1) 1_655
C(3) C(7) 3.545(4) 4_555
C(5) C(9) 3.522(5) 1_655
C(7) C(9) 3.570(4) 4_545
C(8) C(9) 3.493(4) 4_545

loop_
_geom_torsion_atom_site_label_1
_geom_torsion_atom_site_label_2
_geom_torsion_atom_site_label_3
_geom_torsion_atom_site_label_4
_geom_torsion
_geom_torsion_site_symmetry_3
_geom_torsion_site_symmetry_4
_geom_torsion_publ_flag
S(1) C(8) C(7) C(5) -0.6(4) . . yes
S(1) C(8) C(7) C(6) -179.6(2) . . yes
S(1) C(8) C(9) C(10) 0.7(3) . . yes
S(1) C(11) C(10) C(9) -0.7(3) . . yes
S(1) C(11) C(11) S(1) -180.0 3_655 3_655 yes
S(1) C(11) C(11) C(10) 0.3(6) 3_655 3_655 yes
F(1) F(5) F(3) F(4) 2(1) . . yes
F(1) F(5) F(3) C(1) 25.3(8) . . yes
F(1) F(5) C(1) F(2) -98.9(8) . . yes
F(1) F(5) C(1) F(3) -150.2(10) . . yes
F(1) F(5) C(1) F(4) -123.9(7) . . yes
F(1) F(5) C(1) F(6) -9(1) . . yes
F(1) F(5) C(1) C(2) 108.9(5) . . yes
F(1) F(6) F(2) F(4) 2(3) . . yes
F(1) F(6) F(2) C(1) -30(2) . . yes
F(1) F(6) C(1) F(2) 152(2) . . yes
F(1) F(6) C(1) F(3) 48(2) . . yes
F(1) F(6) C(1) F(4) 134(1) . . yes
F(1) F(6) C(1) F(5) 20(2) . . yes
F(1) F(6) C(1) C(2) -98(1) . . yes
F(1) C(1) F(2) F(4) -133(1) . . yes
F(1) C(1) F(2) F(6) 13.5(9) . . yes
F(1) C(1) F(3) F(4) 124.2(7) . . yes
F(1) C(1) F(3) F(5) -30(1) . . yes
F(1) C(1) F(4) F(2) 58(1) . . yes
F(1) C(1) F(4) F(3) -100.6(7) . . yes
F(1) C(1) F(5) F(3) 150.2(10) . . yes
F(1) C(1) F(6) F(2) -152(2) . . yes
F(1) C(1) C(2) C(3) -69.1(5) . . yes
F(1) C(1) C(2) C(4) 110.5(5) . . yes
F(2) F(4) F(3) F(5) 3(2) . . yes
F(2) F(4) F(3) C(1) -25(1) . . yes
F(2) F(4) C(1) F(3) 159(1) . . yes
F(2) F(4) C(1) F(5) 144(1) . . yes
F(2) F(4) C(1) F(6) 33(1) . . yes
F(2) F(4) C(1) C(2) -90(1) . . yes
F(2) F(6) F(1) F(5) 3(3) . . yes
F(2) F(6) F(1) C(1) 23(1) . . yes
F(2) F(6) C(1) F(3) -103.5(8) . . yes
F(2) F(6) C(1) F(4) -17.5(7) . . yes
F(2) F(6) C(1) F(5) -131.7(5) . . yes
F(2) F(6) C(1) C(2) 109.6(5) . . yes
F(2) C(1) F(1) F(5) 130.6(5) . . yes
F(2) C(1) F(1) F(6) -28(2) . . yes
F(2) C(1) F(3) F(4) 11.2(8) . . yes
F(2) C(1) F(3) F(5) -143.1(9) . . yes
F(2) C(1) F(4) F(3) -159(1) . . yes
F(2) C(1) F(5) F(3) 51(1) . . yes
F(2) C(1) C(2) C(3) 50.1(5) . . yes
F(2) C(1) C(2) C(4) -130.3(4) . . yes
F(3) F(4) F(2) F(6) -5(2) . . yes
F(3) F(4) F(2) C(1) 20(1) . . yes
F(3) F(4) C(1) F(5) -15.5(6) . . yes
F(3) F(4) C(1) F(6) -125.7(7) . . yes
F(3) F(4) C(1) C(2) 109.5(4) . . yes
F(3) F(5) F(1) F(6) -5(3) . . yes
F(3) F(5) F(1) C(1) -31.1(10) . . yes
F(3) F(5) C(1) F(4) 26(1) . . yes
F(3) F(5) C(1) F(6) 140(1) . . yes
F(3) F(5) C(1) C(2) -100.9(8) . . yes
F(3) C(1) F(1) F(5) 17.6(6) . . yes
F(3) C(1) F(1) F(6) -141(1) . . yes
F(3) C(1) F(2) F(4) -20(1) . . yes
F(3) C(1) F(2) F(6) 126.8(7) . . yes
F(3) C(1) C(2) C(3) 169.8(4) . . yes
F(3) C(1) C(2) C(4) -10.6(5) . . yes
F(4) F(2) F(6) C(1) 33(1) . . yes
F(4) F(2) C(1) F(5) -49(1) . . yes
F(4) F(2) C(1) F(6) -147(1) . . yes
F(4) F(2) C(1) C(2) 103(1) . . yes
F(4) F(3) F(5) C(1) -22.9(9) . . yes
F(4) F(3) C(1) F(5) 154(1) . . yes
F(4) F(3) C(1) F(6) 102(1) . . yes
F(4) F(3) C(1) C(2) -111.6(6) . . yes
F(4) C(1) F(1) F(5) 102.3(8) . . yes
F(4) C(1) F(1) F(6) -57(2) . . yes
F(4) C(1) F(2) F(6) 147(1) . . yes
F(4) C(1) F(3) F(5) -154(1) . . yes
F(4) C(1) C(2) C(3) 85.0(7) . . yes
F(4) C(1) C(2) C(4) -95.5(7) . . yes
F(5) F(1) F(6) C(1) -20(2) . . yes
F(5) F(1) C(1) F(6) 159(2) . . yes
F(5) F(1) C(1) C(2) -107.2(5) . . yes
F(5) F(3) F(4) C(1) 28(1) . . yes
F(5) F(3) C(1) F(6) -52(1) . . yes
F(5) F(3) C(1) C(2) 94.2(9) . . yes
F(5) C(1) F(1) F(6) -159(2) . . yes
F(5) C(1) F(2) F(6) 98.5(9) . . yes
F(5) C(1) C(2) C(3) -151.5(5) . . yes
F(5) C(1) C(2) C(4) 28.0(6) . . yes
F(6) F(1) F(5) C(1) 25(2) . . yes
F(6) F(1) C(1) C(2) 93(2) . . yes
F(6) F(2) F(4) C(1) -26(1) . . yes
F(6) F(2) C(1) C(2) -109.3(7) . . yes
F(6) C(1) C(2) C(3) -38.2(8) . . yes
F(6) C(1) C(2) C(4) 141.4(8) . . yes
C(1) C(2) C(3) C(5) 179.9(3) . . yes
C(1) C(2) C(4) C(6) -179.1(3) . . yes
C(2) C(3) C(5) C(7) -0.5(4) . . yes
C(2) C(4) C(6) C(7) -1.1(5) . . yes
C(3) C(2) C(4) C(6) 0.4(5) . . yes
C(3) C(5) C(7) C(6) -0.1(4) . . yes
C(3) C(5) C(7) C(8) -179.1(3) . . yes
C(4) C(2) C(3) C(5) 0.4(5) . . yes
C(4) C(6) C(7) C(5) 0.9(5) . . yes
C(4) C(6) C(7) C(8) 180.0(3) . . yes
C(5) C(7) C(8) C(9) 178.0(3) . . yes
C(6) C(7) C(8) C(9) -0.9(5) . . yes
C(7) C(8) S(1) C(11) 178.0(2) . . yes
C(7) C(8) C(9) C(10) -178.1(3) . . yes
C(8) S(1) C(11) C(10) 0.9(2) . . yes
C(8) S(1) C(11) C(11) -179.3(3) . 3_655 yes
C(8) C(9) C(10) C(11) 0.0(4) . . yes
C(9) C(8) S(1) C(11) -0.9(2) . . yes
C(9) C(10) C(11) C(11) 179.6(4) . 3_655 yes
C(10) C(11) C(11) C(10) -180.0 3_655 3_655 yes
C(10) C(11) C(11) C(10) -180.0 3_655 3_655 yes
